data_1506913
loop_
_publ_author_name
'Zeng, Yibin'
'Reddy, D. Srinivasa'
'Hirt, Erin'
'Aub\'e, Jeffrey'

_publ_section_title
;
 Domino reactions that combine an azido-Schmidt ring expansion with the
 Diels-Alder reaction.
;
_journal_issue 26
_journal_name_full 'Organic letters'
_journal_page_first 4993
_journal_page_last 4995
_journal_paper_doi 10.1021/ol047809r
_journal_volume 6
_journal_year 2004
_chemical_formula_moiety 'C13 H19 N O2'
_chemical_formula_sum 'C13 H19 N O2'
_chemical_formula_weight 221.29
_chemical_name_systematic
;
  ?
;
_space_group_IT_number 2
_symmetry_cell_setting triclinic
_symmetry_space_group_name_Hall '-P 1'
_symmetry_space_group_name_H-M 'P -1'
_atom_sites_solution_hydrogens geom
_atom_sites_solution_primary direct
_atom_sites_solution_secondary difmap
_audit_creation_method SHELXL-97
_cell_angle_alpha 85.166(4)
_cell_angle_beta 66.051(3)
_cell_angle_gamma 84.758(4)
_cell_formula_units_Z 2
_cell_length_a 7.9045(12)
_cell_length_b 8.5305(12)
_cell_length_c 9.0461(14)
_cell_measurement_reflns_used 3215
_cell_measurement_temperature 100(2)
_cell_measurement_theta_max 26.00
_cell_measurement_theta_min 2.46
_cell_volume 554.38(14)
_computing_cell_refinement 'Bruker SMART'
_computing_data_collection 'Bruker SMART'
_computing_data_reduction 'Bruker SAINT'
_computing_molecular_graphics 'SHELXTL (Sheldrick, 2000)'
_computing_publication_material 'SHELXTL (Sheldrick, 2000)'
_computing_structure_refinement 'SHELXTL (Sheldrick, 2000)'
_computing_structure_solution 'SHELXTL (Sheldrick, 2000)'
_diffrn_ambient_temperature 100(2)
_diffrn_measured_fraction_theta_full 0.965
_diffrn_measured_fraction_theta_max 0.965
_diffrn_measurement_device_type 'Bruker APEX'
_diffrn_measurement_method '\w scans'
_diffrn_radiation_monochromator graphite
_diffrn_radiation_source 'fine-focus sealed tube'
_diffrn_radiation_type MoK\a
_diffrn_radiation_wavelength 0.71073
_diffrn_reflns_av_R_equivalents 0.0166
_diffrn_reflns_av_sigmaI/netI 0.0258
_diffrn_reflns_limit_h_max 9
_diffrn_reflns_limit_h_min -9
_diffrn_reflns_limit_k_max 10
_diffrn_reflns_limit_k_min -10
_diffrn_reflns_limit_l_max 10
_diffrn_reflns_limit_l_min -11
_diffrn_reflns_number 3534
_diffrn_reflns_theta_full 26.00
_diffrn_reflns_theta_max 26.00
_diffrn_reflns_theta_min 2.40
_diffrn_standards_number 0
_exptl_absorpt_coefficient_mu 0.089
_exptl_absorpt_correction_T_max 0.988
_exptl_absorpt_correction_T_min 0.940
_exptl_absorpt_correction_type multi-scan
_exptl_absorpt_process_details 'SADABS (Sheldrick, 2002)'
_exptl_crystal_colour colorless
_exptl_crystal_density_diffrn 1.326
_exptl_crystal_density_method 'not measured'
_exptl_crystal_description block
_exptl_crystal_F_000 240
_exptl_crystal_size_max 0.53
_exptl_crystal_size_mid 0.28
_exptl_crystal_size_min 0.14
_refine_diff_density_max 0.281
_refine_diff_density_min -0.254
_refine_diff_density_rms 0.065
_refine_ls_extinction_method none
_refine_ls_goodness_of_fit_ref 1.079
_refine_ls_hydrogen_treatment mixed
_refine_ls_matrix_type full
_refine_ls_number_parameters 145
_refine_ls_number_reflns 2108
_refine_ls_number_restraints 0
_refine_ls_restrained_S_all 1.079
_refine_ls_R_factor_all 0.0440
_refine_ls_R_factor_gt 0.0434
_refine_ls_shift/su_max 0.000
_refine_ls_shift/su_mean 0.000
_refine_ls_structure_factor_coef Fsqd
_refine_ls_weighting_details 'calc w=1/[\s^2^(Fo^2^)+(0.0580P)^2^+0.2400P] where P=(Fo^2^+2Fc^2^)/3'
_refine_ls_weighting_scheme calc
_refine_ls_wR_factor_gt 0.1114
_refine_ls_wR_factor_ref 0.1120
_reflns_number_gt 2068
_reflns_number_total 2108
_reflns_threshold_expression I>2\s(I)
_cod_data_source_file ol047809rsi20041028_111154.cif
_cod_data_source_block compound_22_
_cod_depositor_comments
;
The following automatic conversions were performed:

'_symmetry_cell_setting' value 'Triclinic' changed to 'triclinic'
according to /home/saulius/struct/CIF-dictionaries/cif_core.dic
dictionary named 'cif_core.dic' version 2.4.1 from 2010-06-29.

Automatic conversion script
Id: cif_fix_values 1715 2011-07-08 13:25:40Z adriana 
;
_cod_database_code 1506913

loop_
_symmetry_equiv_pos_as_xyz
'x, y, z'
'-x, -y, -z'

loop_
_atom_site_label
_atom_site_type_symbol
_atom_site_fract_x
_atom_site_fract_y
_atom_site_fract_z
_atom_site_U_iso_or_equiv
_atom_site_adp_type
_atom_site_occupancy
_atom_site_symmetry_multiplicity
_atom_site_calc_flag
_atom_site_refinement_flags
C1 C 0.61800(17) 0.31400(15) 0.71058(15) 0.0144(3) Uani 1 1 d .
N2 N 0.49207(15) 0.45389(13) 0.78248(13) 0.0156(3) Uani 1 1 d .
C3 C 0.30608(18) 0.48204(16) 0.82774(15) 0.0169(3) Uani 1 1 d .
C4 C 0.18920(18) 0.35636(16) 0.81688(17) 0.0197(3) Uani 1 1 d .
H4A H 0.2253 0.3382 0.7010 0.024 Uiso 1 1 calc R
H4B H 0.0579 0.3976 0.8608 0.024 Uiso 1 1 calc R
C5 C 0.20183(19) 0.19752(17) 0.90478(17) 0.0222(3) Uani 1 1 d .
H5A H 0.1966 0.2167 1.0130 0.027 Uiso 1 1 calc R
H5B H 0.0924 0.1391 0.9212 0.027 Uiso 1 1 calc R
C6 C 0.37652(19) 0.09489(16) 0.81603(17) 0.0198(3) Uani 1 1 d .
H6A H 0.3871 0.0842 0.7044 0.024 Uiso 1 1 calc R
H6B H 0.3621 -0.0116 0.8706 0.024 Uiso 1 1 calc R
C7 C 0.55814(18) 0.15508(15) 0.80617(15) 0.0157(3) Uani 1 1 d .
H7 H 0.5459 0.1659 0.9193 0.019 Uiso 1 1 calc R
C8 C 0.71568(19) 0.02851(15) 0.72874(16) 0.0175(3) Uani 1 1 d .
H8A H 0.8278 0.0547 0.7425 0.021 Uiso 1 1 calc R
H8B H 0.6782 -0.0748 0.7861 0.021 Uiso 1 1 calc R
C9 C 0.76279(18) 0.01566(16) 0.54978(16) 0.0176(3) Uani 1 1 d .
C10 C 0.78420(19) 0.16854(16) 0.44827(16) 0.0191(3) Uani 1 1 d .
H10A H 0.7698 0.1494 0.3477 0.023 Uiso 1 1 calc R
H10B H 0.9114 0.2019 0.4168 0.023 Uiso 1 1 calc R
C11 C 0.64518(18) 0.30353(15) 0.53331(15) 0.0170(3) Uani 1 1 d .
H11A H 0.5241 0.2883 0.5301 0.020 Uiso 1 1 calc R
H11B H 0.6893 0.4045 0.4733 0.020 Uiso 1 1 calc R
C12 C 0.79762(18) 0.35724(15) 0.72261(16) 0.0169(3) Uani 1 1 d .
H12A H 0.7965 0.3243 0.8306 0.020 Uiso 1 1 calc R
H12B H 0.9083 0.3059 0.6387 0.020 Uiso 1 1 calc R
C13 C 0.79748(18) 0.53601(16) 0.69566(17) 0.0198(3) Uani 1 1 d .
H13A H 0.8768 0.5802 0.7408 0.024 Uiso 1 1 calc R
H13B H 0.8411 0.5679 0.5790 0.024 Uiso 1 1 calc R
C14 C 0.59460(18) 0.58875(16) 0.78669(16) 0.0181(3) Uani 1 1 d .
H14A H 0.5689 0.6113 0.8997 0.022 Uiso 1 1 calc R
H14B H 0.5601 0.6844 0.7326 0.022 Uiso 1 1 calc R
O15 O 0.23247(13) 0.61164(12) 0.87809(12) 0.0222(3) Uani 1 1 d .
O16 O 0.79147(15) -0.11130(11) 0.48975(12) 0.0250(3) Uani 1 1 d .

loop_
_atom_site_aniso_label
_atom_site_aniso_U_11
_atom_site_aniso_U_22
_atom_site_aniso_U_33
_atom_site_aniso_U_23
_atom_site_aniso_U_13
_atom_site_aniso_U_12
C1 0.0137(6) 0.0152(6) 0.0145(6) -0.0012(5) -0.0058(5) -0.0003(5)
N2 0.0162(6) 0.0153(6) 0.0158(5) -0.0011(4) -0.0067(4) -0.0015(4)
C3 0.0183(6) 0.0215(7) 0.0108(6) 0.0019(5) -0.0063(5) -0.0005(5)
C4 0.0153(6) 0.0245(7) 0.0207(7) -0.0002(5) -0.0088(5) -0.0008(5)
C5 0.0171(7) 0.0262(7) 0.0229(7) 0.0033(6) -0.0073(6) -0.0061(5)
C6 0.0206(7) 0.0177(7) 0.0224(7) 0.0031(5) -0.0099(6) -0.0055(5)
C7 0.0173(6) 0.0170(6) 0.0137(6) 0.0006(5) -0.0072(5) -0.0017(5)
C8 0.0211(7) 0.0145(6) 0.0184(7) 0.0013(5) -0.0098(5) -0.0013(5)
C9 0.0157(6) 0.0184(7) 0.0199(7) -0.0021(5) -0.0087(5) 0.0009(5)
C10 0.0226(7) 0.0186(7) 0.0153(6) -0.0010(5) -0.0068(5) -0.0007(5)
C11 0.0203(6) 0.0165(6) 0.0147(6) 0.0011(5) -0.0081(5) -0.0010(5)
C12 0.0147(6) 0.0179(7) 0.0187(6) -0.0010(5) -0.0071(5) -0.0021(5)
C13 0.0183(7) 0.0186(7) 0.0224(7) -0.0004(5) -0.0075(6) -0.0043(5)
C14 0.0194(7) 0.0157(6) 0.0198(7) -0.0016(5) -0.0080(5) -0.0027(5)
O15 0.0197(5) 0.0227(5) 0.0215(5) -0.0025(4) -0.0064(4) 0.0033(4)
O16 0.0325(6) 0.0189(5) 0.0252(5) -0.0043(4) -0.0132(5) 0.0018(4)

loop_
_atom_type_symbol
_atom_type_description
_atom_type_scat_dispersion_real
_atom_type_scat_dispersion_imag
_atom_type_scat_source
C C 0.0033 0.0016 'International Tables Vol C Tables 4.2.6.8 and 6.1.1.4'
H H 0.0000 0.0000 'International Tables Vol C Tables 4.2.6.8 and 6.1.1.4'
N N 0.0061 0.0033 'International Tables Vol C Tables 4.2.6.8 and 6.1.1.4'
O O 0.0106 0.0060 'International Tables Vol C Tables 4.2.6.8 and 6.1.1.4'

loop_
_geom_angle_atom_site_label_1
_geom_angle_atom_site_label_2
_geom_angle_atom_site_label_3
_geom_angle
N2 C1 C11 110.22(10)
N2 C1 C12 100.46(10)
C11 C1 C12 111.51(10)
N2 C1 C7 114.95(10)
C11 C1 C7 110.39(11)
C12 C1 C7 108.95(11)
C3 N2 C14 116.08(11)
C3 N2 C1 131.13(11)
C14 N2 C1 112.40(10)
O15 C3 N2 119.46(13)
O15 C3 C4 119.81(12)
N2 C3 C4 120.72(12)
C3 C4 C5 116.31(12)
C3 C4 H4A 108.2
C5 C4 H4A 108.2
C3 C4 H4B 108.2
C5 C4 H4B 108.2
H4A C4 H4B 107.4
C6 C5 C4 114.19(11)
C6 C5 H5A 108.7
C4 C5 H5A 108.7
C6 C5 H5B 108.7
C4 C5 H5B 108.7
H5A C5 H5B 107.6
C5 C6 C7 115.58(12)
C5 C6 H6A 108.4
C7 C6 H6A 108.4
C5 C6 H6B 108.4
C7 C6 H6B 108.4
H6A C6 H6B 107.4
C6 C7 C8 108.14(11)
C6 C7 C1 117.14(11)
C8 C7 C1 107.90(10)
C6 C7 H7 107.8
C8 C7 H7 107.8
C1 C7 H7 107.8
C9 C8 C7 112.50(11)
C9 C8 H8A 109.1
C7 C8 H8A 109.1
C9 C8 H8B 109.1
C7 C8 H8B 109.1
H8A C8 H8B 107.8
O16 C9 C10 121.65(12)
O16 C9 C8 121.57(12)
C10 C9 C8 116.67(11)
C9 C10 C11 114.28(11)
C9 C10 H10A 108.7
C11 C10 H10A 108.7
C9 C10 H10B 108.7
C11 C10 H10B 108.7
H10A C10 H10B 107.6
C10 C11 C1 112.92(11)
C10 C11 H11A 109.0
C1 C11 H11A 109.0
C10 C11 H11B 109.0
C1 C11 H11B 109.0
H11A C11 H11B 107.8
C13 C12 C1 104.70(11)
C13 C12 H12A 110.8
C1 C12 H12A 110.8
C13 C12 H12B 110.8
C1 C12 H12B 110.8
H12A C12 H12B 108.9
C14 C13 C12 102.94(10)
C14 C13 H13A 111.2
C12 C13 H13A 111.2
C14 C13 H13B 111.2
C12 C13 H13B 111.2
H13A C13 H13B 109.1
N2 C14 C13 104.39(10)
N2 C14 H14A 110.9
C13 C14 H14A 110.9
N2 C14 H14B 110.9
C13 C14 H14B 110.9
H14A C14 H14B 108.9

loop_
_geom_bond_atom_site_label_1
_geom_bond_atom_site_label_2
_geom_bond_distance
C1 N2 1.4921(16)
C1 C11 1.5384(18)
C1 C12 1.5465(18)
C1 C7 1.5482(18)
N2 C3 1.3602(17)
N2 C14 1.4780(17)
C3 O15 1.2330(17)
C3 C4 1.5117(19)
C4 C5 1.5286(19)
C4 H4A 0.9900
C4 H4B 0.9900
C5 C6 1.5216(19)
C5 H5A 0.9900
C5 H5B 0.9900
C6 C7 1.5348(18)
C6 H6A 0.9900
C6 H6B 0.9900
C7 C8 1.5430(17)
C7 H7 1.0000
C8 C9 1.5181(18)
C8 H8A 0.9900
C8 H8B 0.9900
C9 O16 1.2139(17)
C9 C10 1.5116(18)
C10 C11 1.5353(18)
C10 H10A 0.9900
C10 H10B 0.9900
C11 H11A 0.9900
C11 H11B 0.9900
C12 C13 1.5239(18)
C12 H12A 0.9900
C12 H12B 0.9900
C13 C14 1.5202(18)
C13 H13A 0.9900
C13 H13B 0.9900
C14 H14A 0.9900
C14 H14B 0.9900

loop_
_geom_torsion_atom_site_label_1
_geom_torsion_atom_site_label_2
_geom_torsion_atom_site_label_3
_geom_torsion_atom_site_label_4
_geom_torsion
C11 C1 N2 C3 72.05(16)
C12 C1 N2 C3 -170.22(13)
C7 C1 N2 C3 -53.47(18)
C11 C1 N2 C14 -100.34(12)
C12 C1 N2 C14 17.39(13)
C7 C1 N2 C14 134.14(12)
C14 N2 C3 O15 -4.34(18)
C1 N2 C3 O15 -176.51(12)
C14 N2 C3 C4 175.64(11)
C1 N2 C3 C4 3.5(2)
O15 C3 C4 C5 -125.14(14)
N2 C3 C4 C5 54.87(17)
C3 C4 C5 C6 -77.36(16)
C4 C5 C6 C7 68.51(16)
C5 C6 C7 C8 174.17(11)
C5 C6 C7 C1 -63.73(15)
N2 C1 C7 C6 65.35(15)
C11 C1 C7 C6 -60.08(15)
C12 C1 C7 C6 177.15(11)
N2 C1 C7 C8 -172.44(10)
C11 C1 C7 C8 62.14(14)
C12 C1 C7 C8 -60.63(13)
C6 C7 C8 C9 70.65(13)
C1 C7 C8 C9 -56.95(14)
C7 C8 C9 O16 -137.42(13)
C7 C8 C9 C10 46.36(15)
O16 C9 C10 C11 145.32(13)
C8 C9 C10 C11 -38.47(16)
C9 C10 C11 C1 42.93(16)
N2 C1 C11 C10 176.01(10)
C12 C1 C11 C10 65.33(14)
C7 C1 C11 C10 -55.93(14)
N2 C1 C12 C13 -34.35(12)
C11 C1 C12 C13 82.43(13)
C7 C1 C12 C13 -155.47(11)
C1 C12 C13 C14 39.21(13)
C3 N2 C14 C13 -167.40(11)
C1 N2 C14 C13 6.22(14)
C12 C13 C14 N2 -27.65(13)
